data_7002282
loop_
_publ_author_name
'Maxim, Catalin'
'Mathoni\`ere, Corine'
'Andruh, Marius'

_publ_section_title
;
 New photomagnetic cyanido-bridged CuII--MoIV oligonuclear complexes:
 slight modification of the blocking ligands induces different
 structures
;
_journal_issue 37
_journal_name_full 'Dalton Transactions'
_journal_page_first 7805
_journal_page_last 7810
_journal_paper_doi 10.1039/b905621a
_journal_year 2009
_chemical_formula_sum 'C60 H60 Cu4 Mo N16 O12'
_chemical_formula_weight 1547.34
_chemical_name_systematic
;
?
;
_space_group_IT_number 2
_symmetry_cell_setting triclinic
_symmetry_space_group_name_Hall '-P 1'
_symmetry_space_group_name_H-M 'P -1'
_atom_sites_solution_hydrogens geom
_atom_sites_solution_primary direct
_atom_sites_solution_secondary difmap
_audit_creation_method SHELXL-97
_cell_angle_alpha 101.645(7)
_cell_angle_beta 91.739(6)
_cell_angle_gamma 94.410(7)
_cell_formula_units_Z 2
_cell_length_a 11.5805(8)
_cell_length_b 16.5755(15)
_cell_length_c 17.1402(14)
_cell_measurement_reflns_used 17154
_cell_measurement_temperature 293(2)
_cell_measurement_theta_max 57.67
_cell_measurement_theta_min 3.84
_cell_volume 3209.3(5)
_computing_cell_refinement X-Area
_computing_data_collection X-Area
_computing_data_reduction X-Area
_computing_structure_refinement 'SHELXL-97 (Sheldrick, 1997)'
_computing_structure_solution 'SHELXS-97 (Sheldrick, 1997)'
_diffrn_ambient_temperature 293(2)
_diffrn_measured_fraction_theta_full 0.690
_diffrn_measured_fraction_theta_max 0.690
_diffrn_measurement_device_type 'Stoe-IPDS II'
_diffrn_measurement_method 'omega scans'
_diffrn_radiation_monochromator graphite
_diffrn_radiation_source 'fine-focus sealed tube'
_diffrn_radiation_type MoK\a
_diffrn_radiation_wavelength 0.71073
_diffrn_reflns_av_R_equivalents 0.0448
_diffrn_reflns_av_sigmaI/netI 0.1782
_diffrn_reflns_limit_h_max 14
_diffrn_reflns_limit_h_min -15
_diffrn_reflns_limit_k_max 22
_diffrn_reflns_limit_k_min -22
_diffrn_reflns_limit_l_max 20
_diffrn_reflns_limit_l_min -23
_diffrn_reflns_number 17439
_diffrn_reflns_theta_full 29.25
_diffrn_reflns_theta_max 29.25
_diffrn_reflns_theta_min 1.92
_exptl_absorpt_coefficient_mu 1.567
_exptl_absorpt_correction_T_max 0.896
_exptl_absorpt_correction_T_min 0.829
_exptl_absorpt_correction_type multi-scan
_exptl_absorpt_process_details wingx
_exptl_crystal_colour green
_exptl_crystal_density_diffrn 1.601
_exptl_crystal_density_meas ?
_exptl_crystal_density_method .
_exptl_crystal_description prism
_exptl_crystal_F_000 1540
_exptl_crystal_size_max 0.2
_exptl_crystal_size_mid 0.1
_exptl_crystal_size_min 0.07
_refine_diff_density_max 0.701
_refine_diff_density_min -0.715
_refine_diff_density_rms 0.086
_refine_ls_extinction_method none
_refine_ls_goodness_of_fit_ref 0.852
_refine_ls_hydrogen_treatment constr
_refine_ls_matrix_type full
_refine_ls_number_parameters 796
_refine_ls_number_reflns 12044
_refine_ls_number_restraints 0
_refine_ls_restrained_S_all 0.852
_refine_ls_R_factor_all 0.1682
_refine_ls_R_factor_gt 0.0629
_refine_ls_shift/su_max 0.000
_refine_ls_shift/su_mean 0.000
_refine_ls_structure_factor_coef Fsqd
_refine_ls_weighting_details 'calc w=1/[\s^2^(Fo^2^)+(0.0464P)^2^+0.0000P] where P=(Fo^2^+2Fc^2^)/3'
_refine_ls_weighting_scheme calc
_refine_ls_wR_factor_gt 0.1022
_refine_ls_wR_factor_ref 0.1295
_reflns_number_gt 5147
_reflns_number_total 12044
_reflns_threshold_expression >2sigma(I)
_cod_data_source_file b905621a.txt
_cod_data_source_block max26c
_cod_depositor_comments
;
The following automatic conversions were performed:

'_refine_ls_hydrogen_treatment' value 'constr.' was replaced with the
value 'constr' as specified in the replacement file
'src/cod-tools/trunk/data/replacement-values/replacement_values.lst'.

Automatic conversion script
Id: cif_fix_values 5376 2017-05-30 11:51:03Z andrius 
;
_cod_original_cell_volume 3209.3(4)
_cod_original_sg_symbol_H-M P-1
_cod_database_code 7002282

loop_
_symmetry_equiv_pos_as_xyz
'x, y, z'
'-x, -y, -z'

loop_
_atom_site_label
_atom_site_type_symbol
_atom_site_fract_x
_atom_site_fract_y
_atom_site_fract_z
_atom_site_U_iso_or_equiv
_atom_site_adp_type
_atom_site_occupancy
_atom_site_symmetry_multiplicity
_atom_site_calc_flag
_atom_site_refinement_flags
_atom_site_disorder_assembly
_atom_site_disorder_group
N1D N 0.1655(9) 0.5164(6) 0.4573(6) 0.121(4) Uiso 1 1 d G . .
C6D C 0.1923(10) 0.6007(7) 0.4855(7) 0.154(6) Uiso 1 1 d G . .
C7D C 0.1265(15) 0.6573(5) 0.4589(9) 0.296(13) Uiso 1 1 d G . .
H7D H 0.1445 0.7137 0.4778 0.355 Uiso 1 1 calc R . .
C16D C 0.0340(14) 0.6297(10) 0.4040(9) 0.285(12) Uiso 1 1 d G . .
H16D H -0.0101 0.6676 0.3862 0.342 Uiso 1 1 calc R . .
C17D C 0.0072(10) 0.5455(11) 0.3758(7) 0.253(11) Uiso 1 1 d G . .
H17D H -0.0548 0.5270 0.3391 0.303 Uiso 1 1 calc R . .
C5D C 0.0730(11) 0.4888(6) 0.4024(7) 0.179(7) Uiso 1 1 d G . .
H5D H 0.0550 0.4325 0.3835 0.215 Uiso 1 1 calc R . .
C1A C 0.5940(8) 0.3177(5) 0.1679(5) 0.045(2) Uani 1 1 d . . .
H1A H 0.5304 0.3195 0.1999 0.054 Uiso 1 1 calc R . .
C1B C 0.5062(9) -0.1266(5) -0.0241(6) 0.055(3) Uani 1 1 d . . .
H1B H 0.5553 -0.1407 -0.0657 0.066 Uiso 1 1 calc R . .
C2B C 0.5398(8) -0.1463(5) 0.0500(6) 0.049(2) Uani 1 1 d . . .
C1C C -0.0375(8) -0.1296(5) 0.3794(5) 0.049(2) Uani 1 1 d . . .
C1D C 0.4698(9) 0.4193(6) 0.5890(5) 0.059(3) Uani 1 1 d . . .
C1M C 0.2792(7) 0.2853(4) 0.1614(4) 0.0291(17) Uani 1 1 d . . .
C2A C 0.6967(9) 0.2992(5) 0.1976(5) 0.054(2) Uani 1 1 d . . .
H2A H 0.7041 0.2889 0.2488 0.064 Uiso 1 1 calc R . .
C2C C -0.0278(8) -0.1440(5) 0.4579(5) 0.042(2) Uani 1 1 d . . .
C2D C 0.4954(10) 0.5040(7) 0.6224(5) 0.068(3) Uani 1 1 d . . .
C2M C 0.2300(7) 0.1136(5) 0.1568(4) 0.0319(18) Uani 1 1 d . . .
C3A C 0.7907(9) 0.2962(6) 0.1480(7) 0.066(3) Uani 1 1 d . . .
H3A H 0.8620 0.2827 0.1658 0.079 Uiso 1 1 calc R . .
C3B C 0.4746(9) -0.1259(5) 0.1188(5) 0.051(2) Uani 1 1 d . . .
C3C C 0.0632(8) -0.1060(5) 0.5148(5) 0.041(2) Uani 1 1 d . . .
H3C H 0.0625 -0.1202 0.5646 0.049 Uiso 1 1 calc R . .
C3D C 0.5379(11) 0.3646(8) 0.6153(7) 0.103(4) Uani 1 1 d . . .
H3D H 0.5226 0.3083 0.5948 0.123 Uiso 1 1 calc R . .
C3M C 0.1601(6) 0.1236(5) 0.3004(4) 0.0287(17) Uani 1 1 d . . .
C4A C 0.7784(9) 0.3128(5) 0.0747(6) 0.058(3) Uani 1 1 d . . .
H4A H 0.8413 0.3124 0.0422 0.070 Uiso 1 1 calc R . .
C4B C 0.5114(9) -0.1564(6) 0.1844(6) 0.068(3) Uani 1 1 d . . .
H4B H 0.4675 -0.1489 0.2294 0.082 Uiso 1 1 calc R . .
C4C C 0.3774(8) 0.1076(5) 0.4465(5) 0.053(2) Uani 1 1 d . . .
H4C H 0.3627 0.1214 0.3974 0.063 Uiso 1 1 calc R . .
C4D C 0.4287(16) 0.5646(7) 0.6044(7) 0.098(5) Uani 1 1 d . . .
H4D H 0.4534 0.6192 0.6275 0.118 Uiso 1 1 calc R . .
C4M C 0.3556(7) 0.2138(4) 0.2725(4) 0.0323(18) Uani 1 1 d . . .
C5A C 0.6709(8) 0.3306(5) 0.0480(5) 0.041(2) Uani 1 1 d . . .
C5B C 0.6107(12) -0.1974(7) 0.1852(7) 0.087(4) Uani 1 1 d . . .
H5B H 0.6322 -0.2163 0.2306 0.105 Uiso 1 1 calc R . .
C5C C 0.4771(9) 0.1418(5) 0.4898(6) 0.061(3) Uani 1 1 d . . .
H5C H 0.5283 0.1787 0.4711 0.073 Uiso 1 1 calc R . .
C5M C 0.0051(7) 0.2176(4) 0.2849(4) 0.0348(18) Uani 1 1 d . . .
C6A C 0.6492(8) 0.3502(5) -0.0327(5) 0.053(2) Uani 1 1 d . . .
H6A1 H 0.7058 0.3938 -0.0404 0.064 Uiso 1 1 calc R . .
H6A2 H 0.6578 0.3016 -0.0737 0.064 Uiso 1 1 calc R . .
C6B C 0.6448(9) -0.1862(5) 0.0540(6) 0.062(3) Uani 1 1 d . . .
H6B H 0.6903 -0.1951 0.0098 0.075 Uiso 1 1 calc R . .
C6C C 0.4988(9) 0.1198(6) 0.5616(6) 0.066(3) Uani 1 1 d . . .
H6C H 0.5658 0.1417 0.5923 0.079 Uiso 1 1 calc R . .
C6M C 0.2109(6) 0.3055(4) 0.3506(4) 0.0337(18) Uani 1 1 d . . .
C7A C 0.3026(9) 0.4334(5) -0.0662(5) 0.049(2) Uani 1 1 d . . .
C7B C 0.6783(10) -0.2108(6) 0.1200(8) 0.079(4) Uani 1 1 d . . .
H7B H 0.7465 -0.2367 0.1219 0.095 Uiso 1 1 calc R . .
C7C C 0.4220(9) 0.0659(6) 0.5876(5) 0.058(3) Uani 1 1 d . . .
H7C H 0.4362 0.0499 0.6357 0.069 Uiso 1 1 calc R . .
C7M C 0.1016(6) 0.3362(5) 0.2244(4) 0.0313(18) Uani 1 1 d . . .
C8A C 0.1964(9) 0.4594(5) -0.0893(6) 0.065(3) Uani 1 1 d . . .
H8A H 0.1354 0.4624 -0.0551 0.078 Uiso 1 1 calc R . .
C8B C 0.3926(9) -0.0782(5) -0.1198(5) 0.057(3) Uani 1 1 d . . .
H8B1 H 0.3899 -0.1305 -0.1577 0.069 Uiso 1 1 calc R . .
H8B2 H 0.4545 -0.0416 -0.1336 0.069 Uiso 1 1 calc R . .
C8C C 0.3229(8) 0.0353(5) 0.5413(5) 0.043(2) Uani 1 1 d . . .
C8D C 0.6296(14) 0.3916(12) 0.6723(9) 0.147(7) Uani 1 1 d . . .
H8D H 0.6738 0.3537 0.6899 0.176 Uiso 1 1 calc R . .
C8M C 0.0609(7) 0.1899(4) 0.1319(5) 0.0349(19) Uani 1 1 d . . .
C9A C 0.3929(9) 0.4303(5) -0.1187(5) 0.053(2) Uani 1 1 d . . .
C9B C 0.2802(9) -0.0413(4) -0.1240(5) 0.044(2) Uani 1 1 d . . .
C9C C 0.2344(8) -0.0234(5) 0.5675(5) 0.052(2) Uani 1 1 d . . .
H9C1 H 0.2718 -0.0694 0.5811 0.062 Uiso 1 1 calc R . .
H9C2 H 0.1983 0.0047 0.6146 0.062 Uiso 1 1 calc R . .
C9D C 0.5900(14) 0.5282(10) 0.6789(8) 0.117(6) Uani 1 1 d . . .
H9D H 0.6075 0.5841 0.7006 0.141 Uiso 1 1 calc R . .
C10A C 0.5040(9) 0.4031(5) -0.1021(5) 0.051(2) Uani 1 1 d . . .
H10A H 0.5598 0.4048 -0.1398 0.062 Uiso 1 1 calc R . .
C10B C 0.2319(10) -0.0339(5) -0.1955(6) 0.066(3) Uani 1 1 d . . .
H10B H 0.2679 -0.0526 -0.2428 0.079 Uiso 1 1 calc R . .
C11A C 0.1826(10) 0.4805(6) -0.1628(7) 0.074(3) Uani 1 1 d . . .
H11A H 0.1123 0.4984 -0.1772 0.088 Uiso 1 1 calc R . .
C11B C 0.1295(11) 0.0016(5) -0.1958(5) 0.064(3) Uani 1 1 d . . .
H11B H 0.0955 0.0075 -0.2439 0.077 Uiso 1 1 calc R . .
C11C C -0.1076(9) -0.2013(5) 0.4818(5) 0.056(2) Uani 1 1 d . . .
H11C H -0.1023 -0.2097 0.5338 0.067 Uiso 1 1 calc R . .
C12A C 0.2707(13) 0.4758(6) -0.2151(6) 0.080(4) Uani 1 1 d . . .
H12A H 0.2597 0.4898 -0.2645 0.096 Uiso 1 1 calc R . .
C12B C 0.0758(9) 0.0287(6) -0.1262(6) 0.064(3) Uani 1 1 d . . .
H12B H 0.0058 0.0526 -0.1258 0.077 Uiso 1 1 calc R . .
C12C C -0.1923(9) -0.2445(6) 0.4304(7) 0.069(3) Uani 1 1 d . . .
H12C H -0.2446 -0.2826 0.4467 0.082 Uiso 1 1 calc R . .
C13A C 0.3736(10) 0.4504(6) -0.1943(6) 0.069(3) Uani 1 1 d . . .
H13A H 0.4326 0.4462 -0.2302 0.083 Uiso 1 1 calc R . .
C13B C 0.1316(8) 0.0186(5) -0.0564(5) 0.047(2) Uani 1 1 d . . .
H13B H 0.0974 0.0365 -0.0083 0.056 Uiso 1 1 calc R . .
C13C C -0.2002(9) -0.2316(6) 0.3538(7) 0.079(3) Uani 1 1 d . . .
H13C H -0.2581 -0.2615 0.3186 0.095 Uiso 1 1 calc R . .
C14C C -0.1236(9) -0.1748(6) 0.3275(6) 0.073(3) Uani 1 1 d . . .
H14C H -0.1304 -0.1673 0.2753 0.088 Uiso 1 1 calc R . .
C15D C 0.2741(19) 0.6242(8) 0.5514(8) 0.210(11) Uani 1 1 d . . .
H15A H 0.2345 0.6432 0.5999 0.252 Uiso 1 1 calc R . .
H15B H 0.3283 0.6689 0.5430 0.252 Uiso 1 1 calc R . .
C18D C 0.6531(14) 0.4747(14) 0.7014(10) 0.149(9) Uani 1 1 d . . .
H18D H 0.7153 0.4931 0.7380 0.179 Uiso 1 1 calc R . .
Cu1 Cu 0.28025(12) 0.44881(7) 0.49050(6) 0.0620(4) Uani 1 1 d . . .
Cu2 Cu 0.43396(9) 0.36209(6) 0.04546(5) 0.0378(3) Uani 1 1 d . . .
Cu3 Cu 0.16012(9) -0.00634(6) 0.40879(5) 0.0395(3) Uani 1 1 d . . .
Cu4 Cu 0.30810(9) -0.04412(6) 0.03959(5) 0.0432(3) Uani 1 1 d . . .
Mo Mo 0.17585(6) 0.22267(4) 0.23609(3) 0.02276(15) Uani 1 1 d . . .
N1A N 0.5800(6) 0.3335(3) 0.0947(4) 0.0355(15) Uani 1 1 d . . .
N1B N 0.4159(7) -0.0916(4) -0.0396(4) 0.0443(18) Uani 1 1 d . . .
N1C N 0.1459(6) -0.0540(4) 0.5034(4) 0.0392(16) Uani 1 1 d . . .
N1M N 0.2595(6) 0.0561(4) 0.1163(3) 0.0414(17) Uani 1 1 d . . .
N2A N 0.5325(6) 0.3765(4) -0.0395(4) 0.0426(17) Uani 1 1 d . . .
N2B N 0.2326(6) -0.0159(4) -0.0553(4) 0.0388(16) Uani 1 1 d . . .
N2C N 0.2999(6) 0.0549(4) 0.4718(4) 0.0392(16) Uani 1 1 d . . .
N2D N 0.3364(11) 0.5525(5) 0.5588(5) 0.093(4) Uani 1 1 d . . .
N2M N 0.4513(6) 0.2105(4) 0.2911(4) 0.0467(18) Uani 1 1 d . . .
N3M N 0.1531(5) 0.0725(4) 0.3369(3) 0.0363(16) Uani 1 1 d . . .
N4M N -0.0842(6) 0.2180(4) 0.3121(4) 0.0498(19) Uani 1 1 d . . .
N5M N 0.2304(6) 0.3512(4) 0.4096(4) 0.050(2) Uani 1 1 d . . .
N6M N 0.0639(6) 0.3967(4) 0.2166(4) 0.0503(19) Uani 1 1 d . . .
N7M N 0.3355(6) 0.3207(4) 0.1222(4) 0.0373(16) Uani 1 1 d . . .
N8M N 0.0038(6) 0.1762(4) 0.0738(4) 0.0497(19) Uani 1 1 d . . .
O1A O 0.3098(5) 0.4131(3) 0.0052(3) 0.0517(16) Uani 1 1 d . . .
O1B O 0.3876(5) -0.0813(4) 0.1232(3) 0.0557(17) Uani 1 1 d . . .
O1C O 0.0295(5) -0.0738(4) 0.3535(3) 0.0572(17) Uani 1 1 d . . .
O1D O 0.3871(5) 0.3900(3) 0.5347(3) 0.0568(17) Uani 1 1 d . . .
O1W O 0.2868(6) -0.0878(4) 0.3227(4) 0.098(2) Uani 1 1 d . . .
O2W O 0.1644(5) -0.1342(4) 0.0510(3) 0.0652(18) Uani 1 1 d . . .
O4W O 0.6834(6) 0.1830(4) 0.3622(4) 0.0732(19) Uani 1 1 d . . .
O3W O 0.4409(8) 0.0195(5) 0.2682(5) 0.119(3) Uani 1 1 d . . .
O5W O 0.1607(7) 0.5077(4) 0.1205(4) 0.100(3) Uani 1 1 d . . .
O6W O 0.0846(8) 0.3065(5) -0.0149(5) 0.126(3) Uani 1 1 d . . .
O7W O 0.1233(8) -0.1694(6) 0.2049(4) 0.125(3) Uani 1 1 d . . .
O8W O 0.0822(9) -0.3317(5) 0.1277(6) 0.142(4) Uani 1 1 d . . .

loop_
_atom_site_aniso_label
_atom_site_aniso_U_11
_atom_site_aniso_U_22
_atom_site_aniso_U_33
_atom_site_aniso_U_23
_atom_site_aniso_U_13
_atom_site_aniso_U_12
C1A 0.035(6) 0.057(6) 0.048(6) 0.025(4) 0.004(4) 0.003(4)
C1B 0.055(8) 0.031(5) 0.072(7) -0.004(4) 0.016(5) 0.001(5)
C2B 0.042(7) 0.034(5) 0.064(7) -0.005(4) -0.009(5) -0.003(4)
C1C 0.046(7) 0.050(6) 0.062(6) 0.034(4) 0.000(4) 0.002(4)
C1D 0.059(8) 0.049(6) 0.065(6) 0.009(5) -0.006(5) -0.015(5)
C1M 0.026(5) 0.029(4) 0.033(4) 0.011(3) -0.007(3) -0.002(3)
C2A 0.047(7) 0.065(6) 0.055(6) 0.027(5) -0.013(5) 0.006(5)
C2C 0.039(6) 0.039(5) 0.054(6) 0.022(4) 0.009(4) 0.005(4)
C2D 0.081(9) 0.056(7) 0.052(6) -0.005(5) 0.004(5) -0.039(6)
C2M 0.031(5) 0.034(5) 0.031(4) 0.006(3) 0.000(3) 0.006(3)
C3A 0.044(8) 0.064(7) 0.094(8) 0.025(6) -0.008(6) 0.011(5)
C3B 0.056(7) 0.043(6) 0.048(6) -0.004(4) -0.021(5) 0.012(5)
C3C 0.053(7) 0.037(5) 0.040(5) 0.019(4) 0.016(4) 0.018(4)
C3D 0.097(11) 0.111(10) 0.090(9) -0.003(7) -0.039(8) 0.022(8)
C3M 0.024(5) 0.040(5) 0.020(4) 0.001(3) -0.003(3) 0.007(3)
C4A 0.040(7) 0.063(6) 0.077(7) 0.022(5) 0.016(5) 0.015(5)
C4B 0.062(8) 0.078(7) 0.059(7) 0.001(5) -0.024(5) 0.026(6)
C4C 0.051(7) 0.057(6) 0.050(6) 0.017(4) -0.004(5) -0.005(5)
C4D 0.193(16) 0.047(8) 0.042(7) -0.004(5) 0.032(8) -0.042(9)
C4M 0.027(5) 0.041(5) 0.030(4) 0.011(3) 0.003(3) -0.001(4)
C5A 0.035(6) 0.040(5) 0.050(6) 0.011(4) 0.012(4) -0.001(4)
C5B 0.095(11) 0.077(8) 0.083(9) 0.001(6) -0.035(7) 0.023(7)
C5C 0.060(8) 0.055(6) 0.066(7) 0.013(5) -0.002(5) -0.008(5)
C5M 0.029(6) 0.039(5) 0.041(5) 0.017(3) 0.000(4) 0.005(4)
C6A 0.032(7) 0.068(6) 0.062(6) 0.020(5) 0.010(4) -0.002(5)
C6B 0.042(7) 0.053(6) 0.082(8) -0.008(5) -0.009(5) 0.001(5)
C6C 0.055(8) 0.059(7) 0.073(7) -0.003(5) -0.026(6) 0.000(5)
C6M 0.025(5) 0.039(5) 0.040(5) 0.016(3) 0.000(3) 0.000(3)
C7A 0.054(8) 0.042(5) 0.055(6) 0.024(4) -0.017(5) -0.005(4)
C7B 0.061(9) 0.054(7) 0.107(10) -0.022(6) -0.023(7) 0.019(6)
C7C 0.062(8) 0.054(6) 0.057(6) 0.015(5) -0.019(5) 0.002(5)
C7M 0.027(5) 0.042(5) 0.027(4) 0.012(3) -0.002(3) 0.003(4)
C8A 0.048(8) 0.075(7) 0.083(7) 0.046(6) -0.006(5) 0.006(5)
C8B 0.084(9) 0.042(5) 0.045(6) 0.000(4) 0.026(5) 0.014(5)
C8C 0.050(7) 0.037(5) 0.043(5) 0.006(4) -0.004(4) 0.010(4)
C8D 0.113(14) 0.193(17) 0.120(12) -0.001(11) -0.064(11) 0.038(12)
C8M 0.028(5) 0.032(5) 0.046(5) 0.011(3) -0.005(4) 0.008(3)
C9A 0.052(8) 0.050(6) 0.059(6) 0.022(4) -0.006(5) -0.005(5)
C9B 0.079(8) 0.027(5) 0.024(5) 0.003(3) 0.005(4) -0.003(4)
C9C 0.062(7) 0.053(6) 0.045(5) 0.019(4) -0.007(5) 0.011(5)
C9D 0.091(14) 0.134(14) 0.093(11) -0.026(9) 0.015(9) -0.068(10)
C10A 0.063(8) 0.044(5) 0.051(6) 0.021(4) 0.011(5) -0.005(5)
C10B 0.099(10) 0.052(6) 0.055(7) 0.017(5) 0.021(6) 0.029(6)
C11A 0.069(9) 0.071(7) 0.091(8) 0.048(6) -0.025(7) -0.008(6)
C11B 0.104(10) 0.051(6) 0.034(6) 0.006(4) -0.010(5) -0.009(6)
C11C 0.063(8) 0.053(6) 0.058(6) 0.020(5) 0.019(5) 0.010(5)
C12A 0.112(12) 0.079(8) 0.056(7) 0.038(6) -0.019(7) -0.007(7)
C12B 0.055(8) 0.072(7) 0.072(7) 0.031(5) -0.010(6) 0.003(5)
C12C 0.046(8) 0.048(6) 0.116(9) 0.030(6) 0.004(6) -0.006(5)
C13A 0.085(10) 0.078(7) 0.053(7) 0.038(5) -0.005(6) 0.000(6)
C13B 0.048(7) 0.053(6) 0.039(5) 0.010(4) -0.002(4) -0.001(5)
C13C 0.060(9) 0.082(8) 0.098(9) 0.039(7) -0.038(6) -0.011(6)
C14C 0.056(8) 0.089(8) 0.084(8) 0.056(6) -0.026(6) -0.026(6)
C15D 0.44(3) 0.068(9) 0.115(11) -0.022(8) -0.057(15) 0.130(15)
C18D 0.071(13) 0.22(2) 0.115(13) -0.052(14) -0.029(10) -0.032(13)
Cu1 0.0933(11) 0.0514(7) 0.0368(6) -0.0051(5) -0.0031(6) 0.0186(7)
Cu2 0.0327(7) 0.0437(6) 0.0420(6) 0.0212(4) 0.0035(4) 0.0012(5)
Cu3 0.0365(7) 0.0452(6) 0.0423(6) 0.0245(5) -0.0027(4) -0.0004(5)
Cu4 0.0389(7) 0.0514(7) 0.0353(6) -0.0008(4) -0.0008(5) 0.0069(5)
Mo 0.0214(4) 0.0260(4) 0.0219(3) 0.0076(2) -0.0010(2) 0.0017(3)
N1A 0.034(5) 0.029(4) 0.044(4) 0.012(3) 0.002(3) -0.002(3)
N1B 0.054(6) 0.033(4) 0.040(4) -0.005(3) 0.004(3) -0.001(4)
N1C 0.038(5) 0.038(4) 0.047(4) 0.019(3) 0.003(3) 0.009(3)
N1M 0.049(5) 0.041(4) 0.033(4) 0.004(3) -0.004(3) 0.011(3)
N2A 0.046(5) 0.048(4) 0.036(4) 0.018(3) 0.004(3) -0.004(3)
N2B 0.039(5) 0.038(4) 0.035(4) 0.002(3) 0.001(3) -0.006(3)
N2C 0.046(5) 0.036(4) 0.038(4) 0.009(3) 0.000(3) 0.007(3)
N2D 0.178(12) 0.049(6) 0.045(6) -0.007(4) 0.002(6) 0.020(6)
N2M 0.032(5) 0.050(4) 0.058(5) 0.016(3) -0.005(4) -0.005(3)
N3M 0.033(5) 0.046(4) 0.033(4) 0.017(3) 0.001(3) -0.001(3)
N4M 0.030(5) 0.064(5) 0.062(5) 0.026(4) 0.015(4) 0.008(4)
N5M 0.058(6) 0.057(5) 0.029(4) -0.004(3) -0.008(3) 0.002(4)
N6M 0.049(5) 0.046(5) 0.062(5) 0.023(4) -0.002(4) 0.013(4)
N7M 0.027(4) 0.043(4) 0.046(4) 0.019(3) -0.002(3) 0.003(3)
N8M 0.040(5) 0.051(4) 0.054(5) 0.007(3) -0.019(4) 0.000(3)
O1A 0.048(4) 0.061(4) 0.057(4) 0.034(3) 0.008(3) 0.015(3)
O1B 0.055(5) 0.071(4) 0.043(3) 0.010(3) -0.001(3) 0.029(3)
O1C 0.047(5) 0.074(4) 0.060(4) 0.046(3) -0.012(3) -0.016(3)
O1D 0.068(5) 0.039(3) 0.053(4) -0.003(3) -0.021(3) -0.019(3)
O1W 0.063(6) 0.095(5) 0.122(6) -0.014(4) -0.001(4) 0.025(4)
O2W 0.053(5) 0.081(4) 0.059(4) 0.023(3) -0.016(3) -0.026(3)
O4W 0.056(5) 0.085(5) 0.090(5) 0.043(4) 0.010(4) 0.008(4)
O3W 0.132(9) 0.123(7) 0.102(6) 0.015(5) 0.015(5) 0.025(6)
O5W 0.128(8) 0.080(5) 0.107(6) 0.047(4) 0.028(5) 0.032(5)
O6W 0.105(8) 0.143(8) 0.144(7) 0.071(6) -0.003(6) -0.013(6)
O7W 0.123(9) 0.165(8) 0.084(5) 0.026(5) 0.006(5) -0.015(6)
O8W 0.121(9) 0.103(6) 0.193(9) 0.021(6) -0.030(7) -0.002(6)

loop_
_atom_type_symbol
_atom_type_description
_atom_type_scat_dispersion_real
_atom_type_scat_dispersion_imag
_atom_type_scat_source
C C 0.0033 0.0016 'International Tables Vol C Tables 4.2.6.8 and 6.1.1.4'
H H 0.0000 0.0000 'International Tables Vol C Tables 4.2.6.8 and 6.1.1.4'
Cu Cu 0.3201 1.2651 'International Tables Vol C Tables 4.2.6.8 and 6.1.1.4'
Mo Mo -1.6832 0.6857 'International Tables Vol C Tables 4.2.6.8 and 6.1.1.4'
N N 0.0061 0.0033 'International Tables Vol C Tables 4.2.6.8 and 6.1.1.4'
O O 0.0106 0.0060 'International Tables Vol C Tables 4.2.6.8 and 6.1.1.4'

loop_
_geom_angle_atom_site_label_1
_geom_angle_atom_site_label_2
_geom_angle_atom_site_label_3
_geom_angle
_geom_angle_site_symmetry_1
_geom_angle_site_symmetry_3
_geom_angle_publ_flag
C6D N1D C5D 120.0 . . ?
C6D N1D Cu1 113.3(8) . . ?
C5D N1D Cu1 126.2(8) . . ?
C7D C6D N1D 120.0 . . ?
C7D C6D C15D 122.2(11) . . ?
N1D C6D C15D 116.8(11) . . ?
C6D C7D C16D 120.0 . . ?
C6D C7D H7D 120.0 . . ?
C16D C7D H7D 120.0 . . ?
C7D C16D C17D 120.0 . . ?
C7D C16D H16D 120.0 . . ?
C17D C16D H16D 120.0 . . ?
C5D C17D C16D 120.0 . . ?
C5D C17D H17D 120.0 . . ?
C16D C17D H17D 120.0 . . ?
C17D C5D N1D 120.0 . . ?
C17D C5D H5D 120.0 . . ?
N1D C5D H5D 120.0 . . ?
N1A C1A C2A 123.2(8) . . ?
N1A C1A H1A 118.4 . . ?
C2A C1A H1A 118.4 . . ?
N1B C1B C2B 127.1(9) . . ?
N1B C1B H1B 116.4 . . ?
C2B C1B H1B 116.4 . . ?
C3B C2B C1B 122.0(8) . . ?
C3B C2B C6B 120.1(9) . . ?
C1B C2B C6B 117.8(9) . . ?
O1C C1C C14C 117.9(8) . . ?
O1C C1C C2C 123.5(8) . . ?
C14C C1C C2C 118.6(8) . . ?
O1D C1D C3D 118.6(9) . . ?
O1D C1D C2D 124.2(10) . . ?
C3D C1D C2D 117.1(10) . . ?
N7M C1M Mo 178.6(6) . . ?
C1A C2A C3A 117.3(8) . . ?
C1A C2A H2A 121.3 . . ?
C3A C2A H2A 121.3 . . ?
C11C C2C C1C 119.5(8) . . ?
C11C C2C C3C 116.7(8) . . ?
C1C C2C C3C 123.7(8) . . ?
C4D C2D C1D 122.5(10) . . ?
C4D C2D C9D 118.5(12) . . ?
C1D C2D C9D 118.9(13) . . ?
N1M C2M Mo 178.8(6) . . ?
C4A C3A C2A 120.2(9) . . ?
C4A C3A H3A 119.9 . . ?
C2A C3A H3A 119.9 . . ?
O1B C3B C4B 120.4(9) . . ?
O1B C3B C2B 124.1(8) . . ?
C4B C3B C2B 115.4(9) . . ?
N1C C3C C2C 125.9(7) . . ?
N1C C3C H3C 117.1 . . ?
C2C C3C H3C 117.1 . . ?
C1D C3D C8D 121.8(13) . . ?
C1D C3D H3D 119.1 . . ?
C8D C3D H3D 119.1 . . ?
N3M C3M Mo 177.8(6) . . ?
C3A C4A C5A 119.3(9) . . ?
C3A C4A H4A 120.3 . . ?
C5A C4A H4A 120.3 . . ?
C5B C4B C3B 122.5(10) . . ?
C5B C4B H4B 118.8 . . ?
C3B C4B H4B 118.8 . . ?
N2C C4C C5C 123.0(8) . . ?
N2C C4C H4C 118.5 . . ?
C5C C4C H4C 118.5 . . ?
N2D C4D C2D 126.1(10) . . ?
N2D C4D H4D 116.9 . . ?
C2D C4D H4D 116.9 . . ?
N2M C4M Mo 178.5(7) . . ?
N1A C5A C4A 121.1(8) . . ?
N1A C5A C6A 115.8(7) . . ?
C4A C5A C6A 123.0(8) . . ?
C7B C5B C4B 121.2(11) . . ?
C7B C5B H5B 119.4 . . ?
C4B C5B H5B 119.4 . . ?
C4C C5C C6C 117.9(9) . . ?
C4C C5C H5C 121.0 . . ?
C6C C5C H5C 121.0 . . ?
N4M C5M Mo 177.4(7) . . ?
N2A C6A C5A 110.2(7) . . ?
N2A C6A H6A1 109.6 . . ?
C5A C6A H6A1 109.6 . . ?
N2A C6A H6A2 109.6 . . ?
C5A C6A H6A2 109.6 . . ?
H6A1 C6A H6A2 108.1 . . ?
C7B C6B C2B 121.2(10) . . ?
C7B C6B H6B 119.4 . . ?
C2B C6B H6B 119.4 . . ?
C7C C6C C5C 119.7(9) . . ?
C7C C6C H6C 120.1 . . ?
C5C C6C H6C 120.1 . . ?
N5M C6M Mo 177.7(7) . . ?
O1A C7A C9A 124.4(8) . . ?
O1A C7A C8A 117.1(9) . . ?
C9A C7A C8A 118.5(8) . . ?
C6B C7B C5B 119.1(11) . . ?
C6B C7B H7B 120.4 . . ?
C5B C7B H7B 120.4 . . ?
C6C C7C C8C 118.8(9) . . ?
C6C C7C H7C 120.6 . . ?
C8C C7C H7C 120.6 . . ?
N6M C7M Mo 178.2(7) . . ?
C11A C8A C7A 120.1(10) . . ?
C11A C8A H8A 119.9 . . ?
C7A C8A H8A 119.9 . . ?
N1B C8B C9B 110.0(7) . . ?
N1B C8B H8B1 109.7 . . ?
C9B C8B H8B1 109.7 . . ?
N1B C8B H8B2 109.7 . . ?
C9B C8B H8B2 109.7 . . ?
H8B1 C8B H8B2 108.2 . . ?
N2C C8C C7C 122.8(9) . . ?
N2C C8C C9C 116.0(7) . . ?
C7C C8C C9C 121.2(8) . . ?
C18D C8D C3D 119.0(15) . . ?
C18D C8D H8D 120.5 . . ?
C3D C8D H8D 120.5 . . ?
N8M C8M Mo 175.3(7) . . ?
C7A C9A C13A 119.3(9) . . ?
C7A C9A C10A 123.3(8) . . ?
C13A C9A C10A 117.3(9) . . ?
N2B C9B C10B 123.2(9) . . ?
N2B C9B C8B 116.1(7) . . ?
C10B C9B C8B 120.6(8) . . ?
N1C C9C C8C 109.8(6) . . ?
N1C C9C H9C1 109.7 . . ?
C8C C9C H9C1 109.7 . . ?
N1C C9C H9C2 109.7 . . ?
C8C C9C H9C2 109.7 . . ?
H9C1 C9C H9C2 108.2 . . ?
C18D C9D C2D 122.0(16) . . ?
C18D C9D H9D 119.0 . . ?
C2D C9D H9D 119.0 . . ?
N2A C10A C9A 125.2(8) . . ?
N2A C10A H10A 117.4 . . ?
C9A C10A H10A 117.4 . . ?
C11B C10B C9B 118.2(9) . . ?
C11B C10B H10B 120.9 . . ?
C9B C10B H10B 120.9 . . ?
C12A C11A C8A 121.3(10) . . ?
C12A C11A H11A 119.3 . . ?
C8A C11A H11A 119.3 . . ?
C10B C11B C12B 121.1(9) . . ?
C10B C11B H11B 119.4 . . ?
C12B C11B H11B 119.4 . . ?
C12C C11C C2C 121.1(9) . . ?
C12C C11C H11C 119.5 . . ?
C2C C11C H11C 119.5 . . ?
C13A C12A C11A 119.6(10) . . ?
C13A C12A H12A 120.2 . . ?
C11A C12A H12A 120.2 . . ?
C11B C12B C13B 116.5(9) . . ?
C11B C12B H12B 121.7 . . ?
C13B C12B H12B 121.7 . . ?
C11C C12C C13C 119.3(9) . . ?
C11C C12C H12C 120.4 . . ?
C13C C12C H12C 120.4 . . ?
C12A C13A C9A 121.1(10) . . ?
C12A C13A H13A 119.5 . . ?
C9A C13A H13A 119.5 . . ?
N2B C13B C12B 123.0(8) . . ?
N2B C13B H13B 118.5 . . ?
C12B C13B H13B 118.5 . . ?
C12C C13C C14C 121.8(9) . . ?
C12C C13C H13C 119.1 . . ?
C14C C13C H13C 119.1 . . ?
C1C C14C C13C 119.7(9) . . ?
C1C C14C H14C 120.2 . . ?
C13C C14C H14C 120.2 . . ?
C6D C15D N2D 108.5(11) . . ?
C6D C15D H15A 110.0 . . ?
N2D C15D H15A 110.0 . . ?
C6D C15D H15B 110.0 . . ?
N2D C15D H15B 110.0 . . ?
H15A C15D H15B 108.4 . . ?
C9D C18D C8D 121.1(16) . . ?
C9D C18D H18D 119.4 . . ?
C8D C18D H18D 119.4 . . ?
O1D Cu1 N2D 93.0(4) . . ?
O1D Cu1 N5M 90.6(2) . . ?
N2D Cu1 N5M 172.2(3) . . ?
O1D Cu1 N1D 173.2(3) . . ?
N2D Cu1 N1D 82.3(5) . . ?
N5M Cu1 N1D 94.7(4) . . ?
O1A Cu2 N2A 93.7(3) . . ?
O1A Cu2 N7M 92.1(2) . . ?
N2A Cu2 N7M 167.0(3) . . ?
O1A Cu2 N1A 167.6(2) . . ?
N2A Cu2 N1A 83.1(3) . . ?
N7M Cu2 N1A 93.5(3) . . ?
O1C Cu3 N1C 93.5(3) . . ?
O1C Cu3 N3M 91.7(2) . . ?
N1C Cu3 N3M 160.9(3) . . ?
O1C Cu3 N2C 174.3(2) . . ?
N1C Cu3 N2C 81.8(3) . . ?
N3M Cu3 N2C 93.8(3) . . ?
O1C Cu3 O1W 89.5(3) . . ?
N1C Cu3 O1W 107.0(3) . . ?
N3M Cu3 O1W 91.4(3) . . ?
N2C Cu3 O1W 89.0(3) . . ?
O1B Cu4 N1B 92.4(3) . . ?
O1B Cu4 N2B 173.6(3) . . ?
N1B Cu4 N2B 81.9(3) . . ?
O1B Cu4 N1M 91.9(2) . . ?
N1B Cu4 N1M 148.7(3) . . ?
N2B Cu4 N1M 94.4(2) . . ?
O1B Cu4 O2W 87.0(2) . . ?
N1B Cu4 O2W 111.6(2) . . ?
N2B Cu4 O2W 92.5(2) . . ?
N1M Cu4 O2W 99.6(3) . . ?
C8M Mo C1M 83.3(3) . . ?
C8M Mo C3M 108.2(3) . . ?
C1M Mo C3M 147.0(3) . . ?
C8M Mo C6M 145.4(3) . . ?
C1M Mo C6M 100.8(3) . . ?
C3M Mo C6M 87.0(2) . . ?
C8M Mo C7M 74.6(2) . . ?
C1M Mo C7M 70.2(3) . . ?
C3M Mo C7M 142.2(3) . . ?
C6M Mo C7M 74.7(2) . . ?
C8M Mo C5M 76.6(3) . . ?
C1M Mo C5M 141.9(3) . . ?
C3M Mo C5M 70.8(3) . . ?
C6M Mo C5M 79.7(3) . . ?
C7M Mo C5M 73.4(3) . . ?
C8M Mo C2M 70.0(3) . . ?
C1M Mo C2M 82.3(3) . . ?
C3M Mo C2M 73.5(2) . . ?
C6M Mo C2M 144.5(3) . . ?
C7M Mo C2M 137.2(2) . . ?
C5M Mo C2M 119.2(3) . . ?
C8M Mo C4M 139.9(3) . . ?
C1M Mo C4M 74.2(3) . . ?
C3M Mo C4M 77.9(3) . . ?
C6M Mo C4M 72.6(3) . . ?
C7M Mo C4M 125.1(3) . . ?
C5M Mo C4M 138.9(3) . . ?
C2M Mo C4M 74.4(3) . . ?
C5A N1A C1A 118.8(7) . . ?
C5A N1A Cu2 114.7(5) . . ?
C1A N1A Cu2 126.5(6) . . ?
C1B N1B C8B 120.0(8) . . ?
C1B N1B Cu4 124.9(6) . . ?
C8B N1B Cu4 114.9(5) . . ?
C3C N1C C9C 118.6(7) . . ?
C3C N1C Cu3 125.4(6) . . ?
C9C N1C Cu3 115.9(5) . . ?
C2M N1M Cu4 177.1(6) . . ?
C10A N2A C6A 118.0(7) . . ?
C10A N2A Cu2 126.5(6) . . ?
C6A N2A Cu2 115.4(5) . . ?
C9B N2B C13B 118.0(7) . . ?
C9B N2B Cu4 116.3(6) . . ?
C13B N2B Cu4 125.3(5) . . ?
C8C N2C C4C 117.6(7) . . ?
C8C N2C Cu3 116.1(6) . . ?
C4C N2C Cu3 125.9(6) . . ?
C4D N2D C15D 117.9(12) . . ?
C4D N2D Cu1 125.4(9) . . ?
C15D N2D Cu1 116.4(9) . . ?
C3M N3M Cu3 171.8(6) . . ?
C6M N5M Cu1 163.9(7) . . ?
C1M N7M Cu2 170.5(6) . . ?
C7A O1A Cu2 126.0(6) . . ?
C3B O1B Cu4 128.6(5) . . ?
C1C O1C Cu3 127.6(5) . . ?
C1D O1D Cu1 127.8(6) . . ?

loop_
_geom_bond_atom_site_label_1
_geom_bond_atom_site_label_2
_geom_bond_distance
_geom_bond_site_symmetry_2
_geom_bond_publ_flag
N1D C6D 1.3900 . ?
N1D C5D 1.3900 . ?
N1D Cu1 1.946(8) . ?
C6D C7D 1.3900 . ?
C6D C15D 1.423(17) . ?
C7D C16D 1.3900 . ?
C7D H7D 0.9300 . ?
C16D C17D 1.3900 . ?
C16D H16D 0.9300 . ?
C17D C5D 1.3900 . ?
C17D H17D 0.9300 . ?
C5D H5D 0.9300 . ?
C1A N1A 1.339(9) . ?
C1A C2A 1.361(11) . ?
C1A H1A 0.9300 . ?
C1B N1B 1.281(10) . ?
C1B C2B 1.423(12) . ?
C1B H1B 0.9300 . ?
C2B C3B 1.418(12) . ?
C2B C6B 1.434(12) . ?
C1C O1C 1.315(9) . ?
C1C C14C 1.382(12) . ?
C1C C2C 1.416(11) . ?
C1D O1D 1.309(10) . ?
C1D C3D 1.378(13) . ?
C1D C2D 1.410(12) . ?
C1M N7M 1.160(8) . ?
C1M Mo 2.143(8) . ?
C2A C3A 1.400(13) . ?
C2A H2A 0.9300 . ?
C2C C11C 1.403(11) . ?
C2C C3C 1.431(11) . ?
C2D C4D 1.391(16) . ?
C2D C9D 1.418(17) . ?
C2M N1M 1.142(8) . ?
C2M Mo 2.178(8) . ?
C3A C4A 1.346(12) . ?
C3A H3A 0.9300 . ?
C3B O1B 1.290(9) . ?
C3B C4B 1.391(11) . ?
C3C N1C 1.285(10) . ?
C3C H3C 0.9300 . ?
C3D C8D 1.403(16) . ?
C3D H3D 0.9300 . ?
C3M N3M 1.148(8) . ?
C3M Mo 2.155(8) . ?
C4A C5A 1.386(11) . ?
C4A H4A 0.9300 . ?
C4B C5B 1.380(13) . ?
C4B H4B 0.9300 . ?
C4C N2C 1.346(10) . ?
C4C C5C 1.372(12) . ?
C4C H4C 0.9300 . ?
C4D N2D 1.283(16) . ?
C4D H4D 0.9300 . ?
C4M N2M 1.152(9) . ?
C4M Mo 2.179(8) . ?
C5A N1A 1.340(9) . ?
C5A C6A 1.502(11) . ?
C5B C7B 1.374(15) . ?
C5B H5B 0.9300 . ?
C5C C6C 1.374(12) . ?
C5C H5C 0.9300 . ?
C5M N4M 1.146(9) . ?
C5M Mo 2.173(9) . ?
C6A N2A 1.460(10) . ?
C6A H6A1 0.9700 . ?
C6A H6A2 0.9700 . ?
C6B C7B 1.335(13) . ?
C6B H6B 0.9300 . ?
C6C C7C 1.361(12) . ?
C6C H6C 0.9300 . ?
C6M N5M 1.138(8) . ?
C6M Mo 2.164(8) . ?
C7A O1A 1.335(9) . ?
C7A C9A 1.397(12) . ?
C7A C8A 1.405(12) . ?
C7B H7B 0.9300 . ?
C7C C8C 1.377(11) . ?
C7C H7C 0.9300 . ?
C7M N6M 1.155(8) . ?
C7M Mo 2.170(8) . ?
C8A C11A 1.381(12) . ?
C8A H8A 0.9300 . ?
C8B N1B 1.456(10) . ?
C8B C9B 1.487(12) . ?
C8B H8B1 0.9700 . ?
C8B H8B2 0.9700 . ?
C8C N2C 1.322(9) . ?
C8C C9C 1.500(12) . ?
C8D C18D 1.37(2) . ?
C8D H8D 0.9300 . ?
C8M N8M 1.152(8) . ?
C8M Mo 2.147(8) . ?
C9A C13A 1.416(12) . ?
C9A C10A 1.434(12) . ?
C9B N2B 1.320(9) . ?
C9B C10B 1.363(11) . ?
C9C N1C 1.464(10) . ?
C9C H9C1 0.9700 . ?
C9C H9C2 0.9700 . ?
C9D C18D 1.30(2) . ?
C9D H9D 0.9300 . ?
C10A N2A 1.283(9) . ?
C10A H10A 0.9300 . ?
C10B C11B 1.364(13) . ?
C10B H10B 0.9300 . ?
C11A C12A 1.374(14) . ?
C11A H11A 0.9300 . ?
C11B C12B 1.371(13) . ?
C11B H11B 0.9300 . ?
C11C C12C 1.356(12) . ?
C11C H11C 0.9300 . ?
C12A C13A 1.356(14) . ?
C12A H12A 0.9300 . ?
C12B C13B 1.389(11) . ?
C12B H12B 0.9300 . ?
C12C C13C 1.373(13) . ?
C12C H12C 0.9300 . ?
C13A H13A 0.9300 . ?
C13B N2B 1.342(10) . ?
C13B H13B 0.9300 . ?
C13C C14C 1.394(13) . ?
C13C H13C 0.9300 . ?
C14C H14C 0.9300 . ?
C15D N2D 1.462(14) . ?
C15D H15A 0.9700 . ?
C15D H15B 0.9700 . ?
C18D H18D 0.9300 . ?
Cu1 O1D 1.866(6) . ?
Cu1 N2D 1.927(9) . ?
Cu1 N5M 1.944(6) . ?
Cu2 O1A 1.903(5) . ?
Cu2 N2A 1.918(6) . ?
Cu2 N7M 1.958(7) . ?
Cu2 N1A 1.999(6) . ?
Cu3 O1C 1.914(6) . ?
Cu3 N1C 1.947(6) . ?
Cu3 N3M 1.974(6) . ?
Cu3 N2C 2.004(7) . ?
Cu3 O1W 2.405(7) . ?
Cu4 O1B 1.909(5) . ?
Cu4 N1B 1.960(7) . ?
Cu4 N2B 1.978(6) . ?
Cu4 N1M 2.028(6) . ?
Cu4 O2W 2.189(6) . ?
